data_7700373
loop_
_publ_author_name
'Luo, Hai-Ying'
'Zhou, Jian'
'Cao, Shumei'

_publ_section_title
;
 A series of new hybrid chalcogenogermanates: the rare examples of
 chalcogenogermanates combined with trivalent vanadium complexes.
;
_journal_issue 29
_journal_name_full 'Dalton transactions (Cambridge, England : 2003)'
_journal_page_first 10907
_journal_page_last 10914
_journal_paper_doi 10.1039/c9dt02077b
_journal_volume 48
_journal_year 2019
_chemical_formula_moiety 'C6 H20 Ge Mn N4 S3'
_chemical_formula_sum 'C6 H20 Ge Mn N4 S3'
_chemical_formula_weight 371.99
_space_group_crystal_system monoclinic
_space_group_IT_number 14
_space_group_name_Hall '-P 2ybc'
_space_group_name_H-M_alt 'P 1 21/c 1'
_symmetry_space_group_name_Hall '-P 2ybc'
_symmetry_space_group_name_H-M 'P 1 21/c 1'
_atom_sites_solution_hydrogens geom
_audit_creation_method SHELXL-2018/3
_audit_update_record
;
2019-06-20 deposited with the CCDC.    2019-06-28 downloaded from the CCDC.
;
_cell_angle_alpha 90
_cell_angle_beta 108.714(3)
_cell_angle_gamma 90
_cell_formula_units_Z 4
_cell_length_a 8.7904(6)
_cell_length_b 16.7321(12)
_cell_length_c 10.2991(8)
_cell_measurement_reflns_used 2551
_cell_measurement_temperature 296(2)
_cell_measurement_theta_max 25.10
_cell_measurement_theta_min 2.45
_cell_volume 1434.73(18)
_computing_cell_refinement 'CrystalClear, Ver. 1.30 (Rigaku/MSC, 2001)'
_computing_data_collection 'CrystalClear, Ver. 1.30 (Rigaku/MSC, 2001)'
_computing_data_reduction 'CrystalStructure, Ver. 3.60 (Rigaku/MSC, 2004)'
_computing_molecular_graphics 'ORTEPII (Johnson, 1976)'
_computing_publication_material SHELXL97
_computing_structure_refinement 'SHELXL-2018/3 (Sheldrick, 2018)'
_computing_structure_solution 'SHELXS-97 (Sheldrick, 1990)'
_diffrn_ambient_temperature 296(2)
_diffrn_detector_area_resol_mean 7.31
_diffrn_measured_fraction_theta_full 0.998
_diffrn_measured_fraction_theta_max 0.996
_diffrn_measurement_device_type 'Rigaku Mercury'
_diffrn_measurement_method \w
_diffrn_radiation_type MoK\a
_diffrn_radiation_wavelength 0.71073
_diffrn_reflns_av_R_equivalents 0.0582
_diffrn_reflns_av_unetI/netI 0.0562
_diffrn_reflns_Laue_measured_fraction_full 0.998
_diffrn_reflns_Laue_measured_fraction_max 0.996
_diffrn_reflns_limit_h_max 10
_diffrn_reflns_limit_h_min -11
_diffrn_reflns_limit_k_max 19
_diffrn_reflns_limit_k_min -22
_diffrn_reflns_limit_l_max 13
_diffrn_reflns_limit_l_min -13
_diffrn_reflns_number 11655
_diffrn_reflns_point_group_measured_fraction_full 0.998
_diffrn_reflns_point_group_measured_fraction_max 0.996
_diffrn_reflns_theta_full 25.242
_diffrn_reflns_theta_max 27.884
_diffrn_reflns_theta_min 2.446
_exptl_absorpt_coefficient_mu 3.389
_exptl_absorpt_correction_T_max 0.883
_exptl_absorpt_correction_T_min 0.775
_exptl_absorpt_correction_type multi-scan
_exptl_absorpt_process_details 'Jacobson, R. (1998) Private communication'
_exptl_crystal_colour yellow
_exptl_crystal_density_diffrn 1.722
_exptl_crystal_description block
_exptl_crystal_F_000 756
_exptl_crystal_size_max 0.123
_exptl_crystal_size_mid 0.062
_exptl_crystal_size_min 0.037
_refine_diff_density_max 0.625
_refine_diff_density_min -0.869
_refine_diff_density_rms 0.110
_refine_ls_extinction_method none
_refine_ls_goodness_of_fit_ref 1.062
_refine_ls_hydrogen_treatment constr
_refine_ls_matrix_type full
_refine_ls_number_parameters 196
_refine_ls_number_reflns 3419
_refine_ls_number_restraints 196
_refine_ls_restrained_S_all 1.049
_refine_ls_R_factor_all 0.0623
_refine_ls_R_factor_gt 0.0407
_refine_ls_shift/su_max 0.001
_refine_ls_shift/su_mean 0.000
_refine_ls_structure_factor_coef Fsqd
_refine_ls_weighting_details 'w=1/[\s^2^(Fo^2^)+(0.0345P)^2^+1.2167P] where P=(Fo^2^+2Fc^2^)/3'
_refine_ls_weighting_scheme calc
_refine_ls_wR_factor_gt 0.0838
_refine_ls_wR_factor_ref 0.0914
_reflns_Friedel_coverage 0.000
_reflns_number_gt 2670
_reflns_number_total 3419
_reflns_threshold_expression 'I > 2\s(I)'
_cod_data_source_file c9dt02077b2.cif
_cod_data_source_block 2
_cod_depositor_comments 'Adding full bibliography for 7700373--7700378.cif.'
_cod_database_code 7700373
_shelx_shelxl_version_number 2018/3
_shelx_space_group_comment
;
The symmetry employed for this shelxl refinement is uniquely defined
by the following loop, which should always be used as a source of
symmetry information in preference to the above space-group names.
They are only intended as comments.
;
_shelx_estimated_absorpt_t_min 0.681
_shelx_estimated_absorpt_t_max 0.885

loop_
_space_group_symop_operation_xyz
'x, y, z'
'-x, y+1/2, -z+1/2'
'-x, -y, -z'
'x, -y-1/2, z-1/2'

loop_
_atom_site_label
_atom_site_type_symbol
_atom_site_fract_x
_atom_site_fract_y
_atom_site_fract_z
_atom_site_U_iso_or_equiv
_atom_site_adp_type
_atom_site_occupancy
_atom_site_site_symmetry_order
_atom_site_calc_flag
_atom_site_refinement_flags_posn
_atom_site_refinement_flags_adp
_atom_site_refinement_flags_occupancy
_atom_site_disorder_assembly
_atom_site_disorder_group
Ge1 Ge 0.34450(4) 0.53229(2) -0.60840(3) 0.02124(11) Uani 1 1 d . . . . .
Mn1 Mn 0.13129(6) 0.50504(4) -0.30764(5) 0.02818(15) Uani 1 1 d . . . . .
S1 S 0.13492(10) 0.56103(6) -0.54531(8) 0.0283(2) Uani 1 1 d . . . . .
S2 S 0.56027(10) 0.59304(5) -0.45335(9) 0.02582(19) Uani 1 1 d . . . . .
S3 S 0.31077(11) 0.55360(7) -0.82109(9) 0.0358(2) Uani 1 1 d . . . . .
N4 N 0.2819(4) 0.39535(19) -0.2907(3) 0.0325(7) Uani 1 1 d D . . . .
H4AA H 0.272514 0.376999 -0.374002 0.039 Uiso 0.706(9) 1 calc R U P A 1
H4AB H 0.384661 0.407174 -0.248496 0.039 Uiso 0.706(9) 1 calc R U P A 1
H4BC H 0.237038 0.363182 -0.361457 0.039 Uiso 0.294(9) 1 calc R U P A 2
H4BD H 0.379012 0.408939 -0.292661 0.039 Uiso 0.294(9) 1 calc R U P A 2
N3 N 0.1121(4) 0.4408(2) -0.1143(3) 0.0353(7) Uani 1 1 d D . . . .
H3AA H 0.137250 0.474613 -0.043912 0.042 Uiso 0.706(9) 1 calc R U P A 1
H3AB H 0.011657 0.424249 -0.129257 0.042 Uiso 0.706(9) 1 calc R U P A 1
H3BC H 0.183061 0.461265 -0.039486 0.042 Uiso 0.294(9) 1 calc R U P A 2
H3BD H 0.014198 0.447530 -0.108133 0.042 Uiso 0.294(9) 1 calc R U P A 2
N1 N 0.3416(4) 0.5840(2) -0.1901(4) 0.0408(8) Uani 1 1 d D . . . .
H1AA H 0.375883 0.570850 -0.101675 0.049 Uiso 0.716(9) 1 calc R U P B 1
H1AB H 0.422699 0.578722 -0.223514 0.049 Uiso 0.716(9) 1 calc R U P B 1
H1BC H 0.394476 0.558725 -0.112699 0.049 Uiso 0.284(9) 1 calc R U P B 2
H1BD H 0.407885 0.587427 -0.239489 0.049 Uiso 0.284(9) 1 calc R U P B 2
N2 N 0.0126(5) 0.6183(3) -0.2647(4) 0.0593(12) Uani 1 1 d D . . . .
H2AA H -0.027145 0.646318 -0.341647 0.071 Uiso 0.716(9) 1 calc R U P B 1
H2AB H -0.067991 0.605678 -0.233797 0.071 Uiso 0.716(9) 1 calc R U P B 1
H2BC H -0.060615 0.634818 -0.341736 0.071 Uiso 0.284(9) 1 calc R U P B 2
H2BD H -0.037512 0.607669 -0.204061 0.071 Uiso 0.284(9) 1 calc R U P B 2
C3 C 0.1327(8) 0.6664(5) -0.1615(8) 0.0533(19) Uani 0.716(9) 1 d D U P B 1
H3A H 0.156896 0.642786 -0.071141 0.064 Uiso 0.716(9) 1 calc R U P B 1
H3B H 0.094112 0.720512 -0.158710 0.064 Uiso 0.716(9) 1 calc R U P B 1
C2 C 0.2802(8) 0.6661(4) -0.2082(9) 0.063(2) Uani 0.716(9) 1 d D U P B 1
H2 H 0.245324 0.678418 -0.306380 0.076 Uiso 0.716(9) 1 calc R U P B 1
C1 C 0.3985(10) 0.7286(4) -0.1349(10) 0.088(3) Uani 0.716(9) 1 d D U P B 1
H1A H 0.432074 0.718479 -0.038025 0.132 Uiso 0.716(9) 1 calc R U P B 1
H1B H 0.349084 0.780327 -0.153337 0.132 Uiso 0.716(9) 1 calc R U P B 1
H1C H 0.490167 0.727001 -0.166242 0.132 Uiso 0.716(9) 1 calc R U P B 1
C1' C 0.335(3) 0.7175(11) -0.265(2) 0.071(4) Uani 0.284(9) 1 d D U P B 2
H1'A H 0.441902 0.708914 -0.269151 0.106 Uiso 0.284(9) 1 calc R U P B 2
H1'B H 0.322907 0.772726 -0.245448 0.106 Uiso 0.284(9) 1 calc R U P B 2
H1'C H 0.258278 0.703832 -0.352098 0.106 Uiso 0.284(9) 1 calc R U P B 2
C3' C 0.1304(19) 0.6818(10) -0.211(3) 0.064(4) Uani 0.284(9) 1 d D U P B 2
H3'A H 0.100226 0.708559 -0.139682 0.077 Uiso 0.284(9) 1 calc R U P B 2
H3'B H 0.115566 0.720313 -0.284789 0.077 Uiso 0.284(9) 1 calc R U P B 2
C2' C 0.309(2) 0.6656(7) -0.1538(19) 0.063(3) Uani 0.284(9) 1 d D U P B 2
H2' H 0.362848 0.682342 -0.059003 0.076 Uiso 0.284(9) 1 calc R U P B 2
C6 C 0.2291(8) 0.3341(3) -0.2129(6) 0.0341(14) Uani 0.706(9) 1 d D U P A 1
H6A H 0.303759 0.289557 -0.192777 0.041 Uiso 0.706(9) 1 calc R U P A 1
H6B H 0.123823 0.314286 -0.265938 0.041 Uiso 0.706(9) 1 calc R U P A 1
C5 C 0.2227(7) 0.3714(3) -0.0811(5) 0.0347(14) Uani 0.706(9) 1 d D U P A 1
H5 H 0.330301 0.392036 -0.032638 0.042 Uiso 0.706(9) 1 calc R U P A 1
C4 C 0.1829(13) 0.3110(6) 0.0119(10) 0.057(2) Uani 0.706(9) 1 d D U P A 1
H4A H 0.225582 0.328795 0.105215 0.086 Uiso 0.706(9) 1 calc R U P A 1
H4B H 0.229443 0.260356 0.002364 0.086 Uiso 0.706(9) 1 calc R U P A 1
H4C H 0.068463 0.305562 -0.012725 0.086 Uiso 0.706(9) 1 calc R U P A 1
C6' C 0.2965(16) 0.3530(10) -0.1610(13) 0.038(3) Uani 0.294(9) 1 d D U P A 2
H6'A H 0.382598 0.376977 -0.087306 0.046 Uiso 0.294(9) 1 calc R U P A 2
H6'B H 0.324957 0.297626 -0.169319 0.046 Uiso 0.294(9) 1 calc R U P A 2
C5' C 0.1439(17) 0.3557(6) -0.1247(17) 0.038(3) Uani 0.294(9) 1 d D U P A 2
H5' H 0.060337 0.338125 -0.208203 0.045 Uiso 0.294(9) 1 calc R U P A 2
C4' C 0.131(3) 0.2986(14) -0.0156(19) 0.040(4) Uani 0.294(9) 1 d D U P A 2
H4'A H 0.140770 0.327707 0.066952 0.060 Uiso 0.294(9) 1 calc R U P A 2
H4'B H 0.215903 0.259791 0.002050 0.060 Uiso 0.294(9) 1 calc R U P A 2
H4'C H 0.029244 0.271998 -0.046352 0.060 Uiso 0.294(9) 1 calc R U P A 2

loop_
_atom_site_aniso_label
_atom_site_aniso_U_11
_atom_site_aniso_U_22
_atom_site_aniso_U_33
_atom_site_aniso_U_23
_atom_site_aniso_U_13
_atom_site_aniso_U_12
Ge1 0.01460(17) 0.0316(2) 0.01625(17) -0.00015(14) 0.00312(12) -0.00225(15)
Mn1 0.0223(3) 0.0374(3) 0.0223(3) -0.0010(2) 0.0036(2) 0.0025(2)
S1 0.0157(4) 0.0484(6) 0.0201(4) 0.0006(4) 0.0049(3) 0.0016(4)
S2 0.0202(4) 0.0281(5) 0.0260(4) -0.0039(3) 0.0031(3) -0.0040(4)
S3 0.0284(5) 0.0611(7) 0.0171(4) 0.0029(4) 0.0058(3) -0.0007(5)
N4 0.0290(16) 0.0415(19) 0.0303(16) 0.0020(14) 0.0139(13) 0.0010(14)
N3 0.0303(16) 0.054(2) 0.0238(15) -0.0025(14) 0.0117(13) -0.0002(16)
N1 0.0299(18) 0.037(2) 0.054(2) -0.0095(16) 0.0117(16) -0.0015(15)
N2 0.046(2) 0.076(3) 0.051(2) -0.017(2) 0.0084(18) 0.024(2)
C3 0.062(4) 0.035(3) 0.064(5) -0.001(3) 0.023(3) 0.015(3)
C2 0.061(4) 0.033(3) 0.082(5) -0.003(3) 0.005(4) -0.002(3)
C1 0.078(5) 0.042(4) 0.110(6) -0.009(4) -0.018(5) -0.010(4)
C1' 0.076(8) 0.042(7) 0.087(8) -0.006(7) 0.017(7) -0.003(7)
C3' 0.063(5) 0.037(5) 0.085(7) -0.008(5) 0.015(6) 0.010(5)
C2' 0.067(6) 0.036(5) 0.077(7) -0.009(5) 0.009(6) 0.006(5)
C6 0.032(3) 0.039(3) 0.035(3) -0.001(2) 0.016(2) -0.003(2)
C5 0.026(3) 0.048(3) 0.030(3) 0.006(2) 0.008(2) 0.001(3)
C4 0.063(6) 0.058(5) 0.053(5) 0.017(4) 0.023(4) -0.003(4)
C6' 0.031(5) 0.045(5) 0.036(5) 0.012(4) 0.007(4) -0.001(5)
C5' 0.033(5) 0.044(5) 0.037(5) 0.006(4) 0.012(4) -0.002(5)
C4' 0.035(8) 0.051(7) 0.035(7) 0.004(6) 0.012(6) -0.014(6)

loop_
_atom_type_symbol
_atom_type_description
_atom_type_scat_dispersion_real
_atom_type_scat_dispersion_imag
_atom_type_scat_source
C C 0.0033 0.0016 'International Tables Vol C Tables 4.2.6.8 and 6.1.1.4'
H H 0.0000 0.0000 'International Tables Vol C Tables 4.2.6.8 and 6.1.1.4'
Ge Ge 0.1547 1.8001 'International Tables Vol C Tables 4.2.6.8 and 6.1.1.4'
Mn Mn 0.3368 0.7283 'International Tables Vol C Tables 4.2.6.8 and 6.1.1.4'
N N 0.0061 0.0033 'International Tables Vol C Tables 4.2.6.8 and 6.1.1.4'
S S 0.1246 0.1234 'International Tables Vol C Tables 4.2.6.8 and 6.1.1.4'

loop_
_geom_angle_atom_site_label_1
_geom_angle_atom_site_label_2
_geom_angle_atom_site_label_3
_geom_angle
_geom_angle_site_symmetry_1
_geom_angle_site_symmetry_3
S3 Ge1 S1 114.33(4) . .
S3 Ge1 S2 110.93(4) . 3_664
S1 Ge1 S2 112.85(4) . 3_664
S3 Ge1 S2 116.81(4) . .
S1 Ge1 S2 106.42(4) . .
S2 Ge1 S2 93.79(3) 3_664 .
N4 Mn1 N2 164.92(13) . .
N4 Mn1 N1 94.31(12) . .
N2 Mn1 N1 76.02(13) . .
N4 Mn1 N3 75.91(11) . .
N2 Mn1 N3 93.16(14) . .
N1 Mn1 N3 94.75(13) . .
N4 Mn1 S1 95.54(9) . 3_564
N2 Mn1 S1 94.84(10) . 3_564
N1 Mn1 S1 169.81(9) . 3_564
N3 Mn1 S1 90.18(9) . 3_564
N4 Mn1 S1 100.44(8) . .
N2 Mn1 S1 91.57(12) . .
N1 Mn1 S1 92.18(10) . .
N3 Mn1 S1 172.39(9) . .
S1 Mn1 S1 83.48(3) 3_564 .
Ge1 S1 Mn1 114.83(4) . 3_564
Ge1 S1 Mn1 117.35(4) . .
Mn1 S1 Mn1 96.52(3) 3_564 .
Ge1 S2 Ge1 86.21(3) 3_664 .
C6 N4 Mn1 109.5(3) . .
C6' N4 Mn1 110.0(6) . .
C6 N4 H4AA 109.8 . .
Mn1 N4 H4AA 109.8 . .
C6 N4 H4AB 109.8 . .
Mn1 N4 H4AB 109.8 . .
H4AA N4 H4AB 108.2 . .
C6' N4 H4BC 109.7 . .
Mn1 N4 H4BC 109.7 . .
C6' N4 H4BD 109.7 . .
Mn1 N4 H4BD 109.7 . .
H4BC N4 H4BD 108.2 . .
C5' N3 Mn1 108.7(6) . .
C5 N3 Mn1 109.8(3) . .
C5 N3 H3AA 109.7 . .
Mn1 N3 H3AA 109.7 . .
C5 N3 H3AB 109.7 . .
Mn1 N3 H3AB 109.7 . .
H3AA N3 H3AB 108.2 . .
C5' N3 H3BC 109.9 . .
Mn1 N3 H3BC 109.9 . .
C5' N3 H3BD 109.9 . .
Mn1 N3 H3BD 109.9 . .
H3BC N3 H3BD 108.3 . .
C2 N1 Mn1 105.8(3) . .
C2' N1 Mn1 118.9(8) . .
C2 N1 H1AA 110.6 . .
Mn1 N1 H1AA 110.6 . .
C2 N1 H1AB 110.6 . .
Mn1 N1 H1AB 110.6 . .
H1AA N1 H1AB 108.7 . .
C2' N1 H1BC 107.6 . .
Mn1 N1 H1BC 107.6 . .
C2' N1 H1BD 107.6 . .
Mn1 N1 H1BD 107.6 . .
H1BC N1 H1BD 107.0 . .
C3' N2 Mn1 111.4(9) . .
C3 N2 Mn1 109.2(4) . .
C3 N2 H2AA 109.8 . .
Mn1 N2 H2AA 109.8 . .
C3 N2 H2AB 109.8 . .
Mn1 N2 H2AB 109.8 . .
H2AA N2 H2AB 108.3 . .
C3' N2 H2BC 109.3 . .
Mn1 N2 H2BC 109.3 . .
C3' N2 H2BD 109.3 . .
Mn1 N2 H2BD 109.3 . .
H2BC N2 H2BD 108.0 . .
N2 C3 C2 104.8(5) . .
N2 C3 H3A 110.8 . .
C2 C3 H3A 110.8 . .
N2 C3 H3B 110.8 . .
C2 C3 H3B 110.8 . .
H3A C3 H3B 108.9 . .
N1 C2 C1 115.0(6) . .
N1 C2 C3 106.3(6) . .
C1 C2 C3 111.2(7) . .
N1 C2 H2 108.0 . .
C1 C2 H2 108.0 . .
C3 C2 H2 108.0 . .
C2 C1 H1A 109.5 . .
C2 C1 H1B 109.5 . .
H1A C1 H1B 109.5 . .
C2 C1 H1C 109.5 . .
H1A C1 H1C 109.5 . .
H1B C1 H1C 109.5 . .
C2' C1' H1'A 109.5 . .
C2' C1' H1'B 109.5 . .
H1'A C1' H1'B 109.5 . .
C2' C1' H1'C 109.5 . .
H1'A C1' H1'C 109.5 . .
H1'B C1' H1'C 109.5 . .
N2 C3' C2' 122.5(15) . .
N2 C3' H3'A 106.7 . .
C2' C3' H3'A 106.7 . .
N2 C3' H3'B 106.7 . .
C2' C3' H3'B 106.7 . .
H3'A C3' H3'B 106.6 . .
N1 C2' C3' 109.3(14) . .
N1 C2' C1' 104.5(12) . .
C3' C2' C1' 89.6(16) . .
N1 C2' H2' 116.6 . .
C3' C2' H2' 116.6 . .
C1' C2' H2' 116.6 . .
N4 C6 C5 108.2(5) . .
N4 C6 H6A 110.1 . .
C5 C6 H6A 110.1 . .
N4 C6 H6B 110.1 . .
C5 C6 H6B 110.1 . .
H6A C6 H6B 108.4 . .
N3 C5 C4 113.7(6) . .
N3 C5 C6 109.1(4) . .
C4 C5 C6 112.2(6) . .
N3 C5 H5 107.2 . .
C4 C5 H5 107.2 . .
C6 C5 H5 107.2 . .
C5 C4 H4A 109.5 . .
C5 C4 H4B 109.5 . .
H4A C4 H4B 109.5 . .
C5 C4 H4C 109.5 . .
H4A C4 H4C 109.5 . .
H4B C4 H4C 109.5 . .
N4 C6' C5' 112.5(9) . .
N4 C6' H6'A 109.1 . .
C5' C6' H6'A 109.1 . .
N4 C6' H6'B 109.1 . .
C5' C6' H6'B 109.1 . .
H6'A C6' H6'B 107.8 . .
N3 C5' C6' 104.8(10) . .
N3 C5' C4' 120.1(14) . .
C6' C5' C4' 116.8(13) . .
N3 C5' H5' 104.5 . .
C6' C5' H5' 104.5 . .
C4' C5' H5' 104.5 . .
C5' C4' H4'A 109.5 . .
C5' C4' H4'B 109.5 . .
H4'A C4' H4'B 109.5 . .
C5' C4' H4'C 109.5 . .
H4'A C4' H4'C 109.5 . .
H4'B C4' H4'C 109.5 . .

loop_
_geom_bond_atom_site_label_1
_geom_bond_atom_site_label_2
_geom_bond_distance
_geom_bond_site_symmetry_2
Ge1 S3 2.1439(9) .
Ge1 S1 2.1944(9) .
Ge1 S2 2.2718(10) 3_664
Ge1 S2 2.2885(9) .
Mn1 N4 2.237(3) .
Mn1 N2 2.274(4) .
Mn1 N1 2.278(3) .
Mn1 N3 2.316(3) .
Mn1 S1 2.5918(10) 3_564
Mn1 S1 2.6308(10) .
N4 C6 1.465(5) .
N4 C6' 1.481(8) .
N4 H4AA 0.8900 .
N4 H4AB 0.8900 .
N4 H4BC 0.8900 .
N4 H4BD 0.8900 .
N3 C5' 1.461(9) .
N3 C5 1.483(6) .
N3 H3AA 0.8900 .
N3 H3AB 0.8900 .
N3 H3BC 0.8900 .
N3 H3BD 0.8900 .
N1 C2 1.466(6) .
N1 C2' 1.468(9) .
N1 H1AA 0.8900 .
N1 H1AB 0.8900 .
N1 H1BC 0.8900 .
N1 H1BD 0.8900 .
N2 C3' 1.463(9) .
N2 C3 1.474(7) .
N2 H2AA 0.8900 .
N2 H2AB 0.8900 .
N2 H2BC 0.8900 .
N2 H2BD 0.8900 .
C3 C2 1.521(8) .
C3 H3A 0.9700 .
C3 H3B 0.9700 .
C2 C1 1.497(7) .
C2 H2 0.9800 .
C1 H1A 0.9600 .
C1 H1B 0.9600 .
C1 H1C 0.9600 .
C1' C2' 1.517(10) .
C1' H1'A 0.9600 .
C1' H1'B 0.9600 .
C1' H1'C 0.9600 .
C3' C2' 1.513(10) .
C3' H3'A 0.9700 .
C3' H3'B 0.9700 .
C2' H2' 0.9800 .
C6 C5 1.511(6) .
C6 H6A 0.9700 .
C6 H6B 0.9700 .
C5 C4 1.508(7) .
C5 H5 0.9800 .
C4 H4A 0.9600 .
C4 H4B 0.9600 .
C4 H4C 0.9600 .
C6' C5' 1.504(9) .
C6' H6'A 0.9700 .
C6' H6'B 0.9700 .
C5' C4' 1.506(10) .
C5' H5' 0.9800 .
C4' H4'A 0.9600 .
C4' H4'B 0.9600 .
C4' H4'C 0.9600 .

loop_
_geom_hbond_atom_site_label_D
_geom_hbond_atom_site_label_H
_geom_hbond_atom_site_label_A
_geom_hbond_distance_DH
_geom_hbond_distance_HA
_geom_hbond_distance_DA
_geom_hbond_angle_DHA
_geom_hbond_site_symmetry_A
_geom_hbond_publ_flag
N4 H4AA^a S2 0.89 2.69 3.356(3) 132.2 3_664 yes
N4 H4AB^a S3 0.89 2.62 3.497(3) 167.5 3_664 yes
N4 H4AB^a S3 0.89 2.62 3.497(3) 167.5 3_664 yes
N4 H4AA^a S2 0.89 2.69 3.356(3) 132.2 3_664 yes
N3 H3BC^b S3 0.89 2.66 3.514(3) 160.7 1_556 yes
N3 H3BD^b S3 0.89 2.71 3.561(3) 159.9 3_564 yes
N3 H3BC^b S3 0.89 2.66 3.514(3) 160.7 1_556 yes
N3 H3BD^b S3 0.89 2.71 3.561(3) 159.9 3_564 yes
N1 H1BD^b S2 0.89 2.92 3.797(4) 167.2 . yes
N1 H1BD^b S2 0.89 2.92 3.797(4) 167.2 . yes
